data_7159113
loop_
_publ_author_name
'Hsueh, Nai-Chen'
'Chen, Kuan-Ting'
'Chang, Meng-Yang'

_publ_section_title
;
 Tandem <i>C</i>- and <i>O</i>-alkylative annulation of
 &#x3b2;-ketosulfones with 1,2-bisbromomethyl arenes: one-pot construction
 of sulfonyl indanes and dioxadibenzofused macrocycles.
;
_journal_issue 7
_journal_name_full 'Organic &amp; biomolecular chemistry'
_journal_page_first 1487
_journal_page_last 1500
_journal_paper_doi 10.1039/d2ob02199d
_journal_volume 21
_journal_year 2023
_chemical_formula_moiety 'C30 H26 O3 S'
_chemical_formula_sum 'C30 H26 O3 S'
_chemical_formula_weight 466.57
_space_group_crystal_system monoclinic
_space_group_IT_number 14
_space_group_name_Hall '-P 2ybc'
_space_group_name_H-M_alt 'P 1 21/c 1'
_atom_sites_solution_hydrogens geom
_atom_sites_solution_primary dual
_audit_creation_date 2020-09-16
_audit_creation_method
;
Olex2 1.3-ac4
(compiled 2019.04.23 svn.r3594 for Rigaku Oxford Diffraction, GUI svn.r5739)
;
_audit_update_record
;
2020-11-03 deposited with the CCDC.	2023-01-13 downloaded from the CCDC.
;
_cell_angle_alpha 90
_cell_angle_beta 101.0780(10)
_cell_angle_gamma 90
_cell_formula_units_Z 4
_cell_length_a 9.7564(2)
_cell_length_b 14.7638(2)
_cell_length_c 17.1919(3)
_cell_measurement_reflns_used 32531
_cell_measurement_temperature 113(2)
_cell_measurement_theta_max 26.9730
_cell_measurement_theta_min 2.1300
_cell_volume 2430.20(7)
_computing_cell_refinement 'CrysAlisPro 1.171.41.56a (Rigaku OD, 2020)'
_computing_data_collection 'CrysAlisPro 1.171.41.56a (Rigaku OD, 2020)'
_computing_data_reduction 'CrysAlisPro 1.171.41.56a (Rigaku OD, 2020)'
_computing_molecular_graphics 'Olex2 (Dolomanov et al., 2009)'
_computing_publication_material 'Olex2 (Dolomanov et al., 2009)'
_computing_structure_refinement 'ShelXL (Sheldrick, 2015)'
_computing_structure_solution 'ShelXT (Sheldrick, 2015)'
_diffrn_ambient_temperature 113(2)
_diffrn_detector 'Hybrid Pixel Array Detector'
_diffrn_detector_area_resol_mean 10.0000
_diffrn_measured_fraction_theta_full 0.999
_diffrn_measured_fraction_theta_max 0.974
_diffrn_measurement_details
;
List of Runs (angles in degrees, time in seconds):

  # Type    Start    End  Width  t~exp~   \w     \q     \k     \f   Frames
#--------------------------------------------------------------------------
  1  \w    -79.00  41.00   0.50   10.68    --   10.60 -57.00 -70.88  240
  2  \w    -17.00 100.00   0.50   10.68    --   10.60  82.00 150.00  234
  3  \w    -20.00 100.00   0.50   10.68    --   10.60  57.00 150.00  240
  4  \w    -17.00 100.00   0.50   10.68    --   10.60  82.00 120.00  234
  5  \w    -17.00 100.00   0.50   10.68    --   10.60  82.00 -90.00  234
  6  \w    -79.00  36.00   0.50   10.68    --   10.60 -77.00  30.00  230
  7  \w    -16.00  12.00   0.50   10.68    --   10.60  82.00  90.00   56
  8  \w    -38.00  14.00   0.50   10.68    --  -10.90 -82.00 -60.00  104
  9  \w    -39.00  78.00   0.50   10.68    --  -10.90  57.00  30.00  234
 10  \w    -99.00   4.00   0.50   10.68    --  -10.90 -82.00-180.00  206
 11  \w     -9.00  78.00   0.50   10.68    --  -10.90  77.00  90.00  174
 12  \w    -12.00  17.00   0.50   10.68    --  -10.90 -82.00-150.00   58
 13  \w    -98.00 -23.00   0.50   10.68    --  -10.90 -82.00-150.00  150
 14  \w     12.00  55.00   0.50   10.68    --  -10.90  62.00  56.55   86
 15  \w    -31.00  -4.00   0.50   10.68    --  -10.90  62.00  56.55   54
 16  \w    -23.00  11.00   0.50   10.68    --  -10.90 -82.00  90.00   68
;
_diffrn_measurement_device 'four-circle diffractometer'
_diffrn_measurement_device_type 'XtaLAB Pro II AFC12 (RINC): Kappa single'
_diffrn_measurement_method '\w scans'
_diffrn_orient_matrix_type 'CrysAlisPro convention (1999,Acta A55,543-557)'
_diffrn_orient_matrix_UB_11 -0.0434209000
_diffrn_orient_matrix_UB_12 -0.0003828000
_diffrn_orient_matrix_UB_13 -0.0381446000
_diffrn_orient_matrix_UB_21 0.0574335000
_diffrn_orient_matrix_UB_22 -0.0143085000
_diffrn_orient_matrix_UB_23 -0.0167434000
_diffrn_orient_matrix_UB_31 -0.0175643000
_diffrn_orient_matrix_UB_32 -0.0458604000
_diffrn_orient_matrix_UB_33 0.0055284000
_diffrn_radiation_monochromator mirror
_diffrn_radiation_probe x-ray
_diffrn_radiation_type 'Mo K\a'
_diffrn_radiation_wavelength 0.71073
_diffrn_reflns_av_R_equivalents 0.0624
_diffrn_reflns_av_unetI/netI 0.0289
_diffrn_reflns_Laue_measured_fraction_full 0.999
_diffrn_reflns_Laue_measured_fraction_max 0.974
_diffrn_reflns_limit_h_max 12
_diffrn_reflns_limit_h_min -12
_diffrn_reflns_limit_k_max 18
_diffrn_reflns_limit_k_min -17
_diffrn_reflns_limit_l_max 19
_diffrn_reflns_limit_l_min -21
_diffrn_reflns_number 52824
_diffrn_reflns_point_group_measured_fraction_full 0.999
_diffrn_reflns_point_group_measured_fraction_max 0.974
_diffrn_reflns_theta_full 25.242
_diffrn_reflns_theta_max 27.065
_diffrn_reflns_theta_min 2.127
_diffrn_source 'micro-focus sealed X-ray tube'
_diffrn_source_type 'Rigaku (Mo) X-ray Source'
_exptl_absorpt_coefficient_mu 0.163
_exptl_absorpt_correction_T_max 1.00000
_exptl_absorpt_correction_T_min 0.76549
_exptl_absorpt_correction_type multi-scan
_exptl_absorpt_process_details
;
CrysAlisPro 1.171.41.56a (Rigaku Oxford Diffraction, 2020)
Empirical absorption correction using spherical harmonics,
 implemented in SCALE3 ABSPACK scaling algorithm.
;
_exptl_crystal_colour 'clear light colourless'
_exptl_crystal_colour_lustre clear
_exptl_crystal_colour_modifier light
_exptl_crystal_colour_primary colourless
_exptl_crystal_density_diffrn 1.275
_exptl_crystal_description block
_exptl_crystal_F_000 984
_exptl_crystal_size_max 0.5
_exptl_crystal_size_mid 0.35
_exptl_crystal_size_min 0.3
_refine_diff_density_max 0.331
_refine_diff_density_min -0.439
_refine_diff_density_rms 0.045
_refine_ls_extinction_method none
_refine_ls_goodness_of_fit_ref 1.077
_refine_ls_hydrogen_treatment constr
_refine_ls_matrix_type full
_refine_ls_number_parameters 308
_refine_ls_number_reflns 5196
_refine_ls_number_restraints 0
_refine_ls_restrained_S_all 1.077
_refine_ls_R_factor_all 0.0415
_refine_ls_R_factor_gt 0.0357
_refine_ls_shift/su_max 0.001
_refine_ls_shift/su_mean 0.000
_refine_ls_structure_factor_coef Fsqd
_refine_ls_weighting_details 'w=1/[\s^2^(Fo^2^)+(0.0442P)^2^+0.7677P] where P=(Fo^2^+2Fc^2^)/3'
_refine_ls_weighting_scheme calc
_refine_ls_wR_factor_gt 0.0919
_refine_ls_wR_factor_ref 0.0952
_reflns_Friedel_coverage 0.000
_reflns_number_gt 4521
_reflns_number_total 5196
_reflns_threshold_expression 'I > 2\s(I)'
_cod_data_source_file d2ob02199d2.cif
_cod_data_source_block k10909-myc-e
_cod_depositor_comments 'Adding full bibliography for 7159105--7159114.cif.'
_cod_database_code 7159113
_shelx_shelxl_version_number 2018/3
_chemical_oxdiff_formula 'C31 H28 O4 S1'
_shelx_space_group_comment
;
The symmetry employed for this shelxl refinement is uniquely defined
by the following loop, which should always be used as a source of
symmetry information in preference to the above space-group names.
They are only intended as comments.
;
_diffrn_oxdiff_digest_frames
;
01ae949cad4d6f6c1316402b8b29eb73c100025dd96
;
_reflns_odcompleteness_completeness 99.94
_reflns_odcompleteness_iscentric 1
_reflns_odcompleteness_theta 26.32
_olex2_refinement_description
;
1. Fixed Uiso
 At 1.2 times of:
  All C(H) groups, All C(H,H) groups
 At 1.5 times of:
  All C(H,H,H) groups
2.a Secondary CH2 refined with riding coordinates:
 C1(H1A,H1B), C8(H8A,H8B), C15(H15A,H15B)
2.b Aromatic/amide H refined with riding coordinates:
 C3(H3), C4(H4), C5(H5), C6(H6), C10(H10), C11(H11), C12(H12), C13(H13),
 C19(H19), C20(H20), C21(H21), C22(H22), C23(H23), C25(H25), C26(H26), C28(H28),
  C29(H29)
2.c Idealised Me refined as rotating group:
 C30(H30A,H30B,H30C)
;
_olex2_submission_special_instructions 'No special instructions were received'
_oxdiff_exptl_absorpt_empirical_details
;
Empirical correction (ABSPACK) includes:
- Absorption correction using spherical harmonics
- Frame scaling
;
_oxdiff_exptl_absorpt_empirical_full_max 1.965
_oxdiff_exptl_absorpt_empirical_full_min 0.602

loop_
_space_group_symop_operation_xyz
'x, y, z'
'-x, y+1/2, -z+1/2'
'-x, -y, -z'
'x, -y-1/2, z-1/2'

loop_
_atom_site_label
_atom_site_type_symbol
_atom_site_fract_x
_atom_site_fract_y
_atom_site_fract_z
_atom_site_U_iso_or_equiv
_atom_site_adp_type
_atom_site_occupancy
_atom_site_site_symmetry_order
_atom_site_calc_flag
_atom_site_refinement_flags_posn
_atom_site_refinement_flags_adp
_atom_site_refinement_flags_occupancy
_atom_site_disorder_assembly
_atom_site_disorder_group
S1 S 0.71694(3) 0.14033(2) 0.47068(2) 0.02140(10) Uani 1 1 d . . . . .
O1 O 0.74716(9) 0.37814(6) 0.57938(5) 0.01861(19) Uani 1 1 d . . . . .
O2 O 0.57849(10) 0.10832(6) 0.43670(5) 0.0269(2) Uani 1 1 d . . . . .
O3 O 0.81094(11) 0.16131(6) 0.41845(6) 0.0294(2) Uani 1 1 d . . . . .
C1 C 0.65627(13) 0.45601(8) 0.56033(7) 0.0194(3) Uani 1 1 d . . . . .
H1A H 0.561648 0.436098 0.539321 0.023 Uiso 1 1 calc R . . . .
H1B H 0.687742 0.492809 0.520440 0.023 Uiso 1 1 calc R . . . .
C2 C 0.65932(13) 0.51071(8) 0.63445(7) 0.0189(3) Uani 1 1 d . . . . .
C3 C 0.68709(14) 0.60286(9) 0.63083(8) 0.0238(3) Uani 1 1 d . . . . .
H3 H 0.704995 0.627312 0.583941 0.029 Uiso 1 1 calc R . . . .
C4 C 0.68868(15) 0.65911(9) 0.69568(8) 0.0275(3) Uani 1 1 d . . . . .
H4 H 0.707224 0.720605 0.692180 0.033 Uiso 1 1 calc R . . . .
C5 C 0.66257(15) 0.62309(9) 0.76518(8) 0.0271(3) Uani 1 1 d . . . . .
H5 H 0.664234 0.660137 0.809099 0.033 Uiso 1 1 calc R . . . .
C6 C 0.63367(13) 0.53118(9) 0.76967(8) 0.0231(3) Uani 1 1 d . . . . .
H6 H 0.614793 0.507715 0.816700 0.028 Uiso 1 1 calc R . . . .
C7 C 0.63232(13) 0.47334(8) 0.70534(7) 0.0192(3) Uani 1 1 d . . . . .
C8 C 0.60592(14) 0.37309(8) 0.71623(7) 0.0201(3) Uani 1 1 d . . . . .
H8A H 0.690441 0.339863 0.713071 0.024 Uiso 1 1 calc R . . . .
H8B H 0.586511 0.363891 0.768925 0.024 Uiso 1 1 calc R . . . .
C9 C 0.48646(13) 0.33384(8) 0.65625(7) 0.0190(3) Uani 1 1 d . . . . .
C10 C 0.35370(14) 0.37097(9) 0.65320(8) 0.0240(3) Uani 1 1 d . . . . .
H10 H 0.343023 0.418224 0.687304 0.029 Uiso 1 1 calc R . . . .
C11 C 0.23767(15) 0.33941(10) 0.60086(8) 0.0286(3) Uani 1 1 d . . . . .
H11 H 0.150126 0.364401 0.600725 0.034 Uiso 1 1 calc R . . . .
C12 C 0.25300(14) 0.27023(10) 0.54862(8) 0.0279(3) Uani 1 1 d . . . . .
H12 H 0.176108 0.249253 0.512531 0.033 Uiso 1 1 calc R . . . .
C13 C 0.38315(14) 0.23278(9) 0.55060(7) 0.0239(3) Uani 1 1 d . . . . .
H13 H 0.392934 0.186645 0.515238 0.029 Uiso 1 1 calc R . . . .
C14 C 0.50120(13) 0.26250(8) 0.60459(7) 0.0189(3) Uani 1 1 d . . . . .
C15 C 0.63772(14) 0.21285(8) 0.60496(7) 0.0209(3) Uani 1 1 d . . . . .
H15A H 0.704392 0.229704 0.652175 0.025 Uiso 1 1 calc R . . . .
H15B H 0.621595 0.148162 0.607317 0.025 Uiso 1 1 calc R . . . .
C16 C 0.69982(13) 0.23357(8) 0.53246(7) 0.0191(3) Uani 1 1 d . . . . .
C17 C 0.74207(12) 0.31733(8) 0.51808(7) 0.0168(2) Uani 1 1 d . . . . .
C18 C 0.78040(13) 0.35272(8) 0.44475(7) 0.0180(3) Uani 1 1 d . . . . .
C19 C 0.90505(14) 0.39930(9) 0.44736(9) 0.0281(3) Uani 1 1 d . . . . .
H19 H 0.965091 0.408938 0.495617 0.034 Uiso 1 1 calc R . . . .
C20 C 0.93959(17) 0.43138(11) 0.37769(11) 0.0413(4) Uani 1 1 d . . . . .
H20 H 1.024218 0.460940 0.379146 0.050 Uiso 1 1 calc R . . . .
C21 C 0.8486(2) 0.41953(11) 0.30615(10) 0.0423(4) Uani 1 1 d . . . . .
H21 H 0.872442 0.440491 0.259503 0.051 Uiso 1 1 calc R . . . .
C22 C 0.72282(18) 0.37674(10) 0.30403(8) 0.0353(4) Uani 1 1 d . . . . .
H22 H 0.660503 0.370604 0.256077 0.042 Uiso 1 1 calc R . . . .
C23 C 0.68843(15) 0.34289(9) 0.37243(8) 0.0244(3) Uani 1 1 d . . . . .
H23 H 0.603593 0.313374 0.370365 0.029 Uiso 1 1 calc R . . . .
C24 C 0.79661(14) 0.05801(8) 0.53946(7) 0.0216(3) Uani 1 1 d . . . . .
C25 C 0.93802(14) 0.06448(9) 0.57197(8) 0.0256(3) Uani 1 1 d . . . . .
H25 H 0.991402 0.111190 0.556973 0.031 Uiso 1 1 calc R . . . .
C26 C 0.99863(14) 0.00068(9) 0.62693(8) 0.0265(3) Uani 1 1 d . . . . .
H26 H 1.093335 0.004983 0.648699 0.032 Uiso 1 1 calc R . . . .
C27 C 0.92068(14) -0.06995(9) 0.65037(8) 0.0240(3) Uani 1 1 d . . . . .
C28 C 0.77966(14) -0.07493(9) 0.61682(8) 0.0266(3) Uani 1 1 d . . . . .
H28 H 0.726138 -0.121663 0.631655 0.032 Uiso 1 1 calc R . . . .
C29 C 0.71679(14) -0.01163(9) 0.56161(8) 0.0253(3) Uani 1 1 d . . . . .
H29 H 0.622141 -0.015891 0.539701 0.030 Uiso 1 1 calc R . . . .
C30 C 0.98824(16) -0.13803(10) 0.71106(9) 0.0326(3) Uani 1 1 d . . . . .
H30A H 1.051576 -0.107497 0.752411 0.049 Uiso 1 1 calc GR . . . .
H30B H 1.038653 -0.181726 0.686196 0.049 Uiso 1 1 calc GR . . . .
H30C H 0.917547 -0.168257 0.733257 0.049 Uiso 1 1 calc GR . . . .

loop_
_atom_site_aniso_label
_atom_site_aniso_U_11
_atom_site_aniso_U_22
_atom_site_aniso_U_33
_atom_site_aniso_U_23
_atom_site_aniso_U_13
_atom_site_aniso_U_12
S1 0.03102(19) 0.01477(16) 0.01997(17) -0.00243(11) 0.00881(13) 0.00162(12)
O1 0.0264(5) 0.0143(4) 0.0150(4) -0.0005(3) 0.0039(3) 0.0034(3)
O2 0.0343(5) 0.0216(5) 0.0230(5) -0.0040(4) 0.0007(4) -0.0003(4)
O3 0.0449(6) 0.0212(5) 0.0275(5) -0.0009(4) 0.0204(4) 0.0045(4)
C1 0.0268(6) 0.0147(6) 0.0171(6) 0.0025(5) 0.0055(5) 0.0038(5)
C2 0.0221(6) 0.0160(6) 0.0190(6) -0.0008(5) 0.0046(5) 0.0020(5)
C3 0.0290(7) 0.0184(6) 0.0253(7) 0.0013(5) 0.0081(5) 0.0016(5)
C4 0.0332(8) 0.0157(6) 0.0337(8) -0.0046(5) 0.0070(6) -0.0006(5)
C5 0.0322(7) 0.0223(7) 0.0264(7) -0.0092(5) 0.0042(6) 0.0031(5)
C6 0.0269(7) 0.0240(7) 0.0184(6) -0.0020(5) 0.0045(5) 0.0041(5)
C7 0.0212(6) 0.0172(6) 0.0188(6) -0.0012(5) 0.0029(5) 0.0027(5)
C8 0.0282(7) 0.0180(6) 0.0148(6) 0.0018(5) 0.0062(5) 0.0027(5)
C9 0.0265(7) 0.0156(6) 0.0162(6) 0.0044(5) 0.0077(5) 0.0001(5)
C10 0.0302(7) 0.0204(6) 0.0233(7) 0.0030(5) 0.0098(5) 0.0035(5)
C11 0.0263(7) 0.0313(7) 0.0289(7) 0.0084(6) 0.0070(6) 0.0045(6)
C12 0.0299(7) 0.0313(7) 0.0212(7) 0.0064(6) 0.0018(5) -0.0064(6)
C13 0.0346(7) 0.0199(6) 0.0183(6) 0.0013(5) 0.0078(5) -0.0057(5)
C14 0.0273(7) 0.0149(6) 0.0165(6) 0.0040(5) 0.0091(5) -0.0015(5)
C15 0.0318(7) 0.0138(6) 0.0192(6) 0.0013(5) 0.0099(5) 0.0008(5)
C16 0.0241(6) 0.0170(6) 0.0175(6) -0.0013(5) 0.0074(5) 0.0019(5)
C17 0.0185(6) 0.0170(6) 0.0150(6) -0.0017(5) 0.0034(4) 0.0025(5)
C18 0.0224(6) 0.0147(6) 0.0184(6) 0.0006(5) 0.0072(5) 0.0043(5)
C19 0.0226(7) 0.0281(7) 0.0344(8) 0.0051(6) 0.0078(6) 0.0008(5)
C20 0.0356(8) 0.0352(9) 0.0613(11) 0.0159(8) 0.0298(8) 0.0036(7)
C21 0.0667(12) 0.0350(9) 0.0350(9) 0.0161(7) 0.0347(8) 0.0203(8)
C22 0.0587(10) 0.0301(8) 0.0181(7) 0.0013(6) 0.0102(6) 0.0164(7)
C23 0.0318(7) 0.0216(6) 0.0197(6) -0.0023(5) 0.0047(5) 0.0038(5)
C24 0.0282(7) 0.0153(6) 0.0228(6) -0.0034(5) 0.0086(5) 0.0025(5)
C25 0.0257(7) 0.0222(7) 0.0320(7) -0.0028(5) 0.0130(6) -0.0012(5)
C26 0.0203(6) 0.0302(7) 0.0302(7) -0.0040(6) 0.0077(5) 0.0021(5)
C27 0.0274(7) 0.0228(7) 0.0230(6) -0.0039(5) 0.0075(5) 0.0051(5)
C28 0.0291(7) 0.0187(6) 0.0318(7) 0.0005(5) 0.0053(6) -0.0026(5)
C29 0.0260(7) 0.0180(6) 0.0305(7) -0.0012(5) 0.0017(5) -0.0020(5)
C30 0.0306(8) 0.0361(8) 0.0312(8) 0.0055(6) 0.0063(6) 0.0078(6)

loop_
_atom_type_symbol
_atom_type_description
_atom_type_scat_dispersion_real
_atom_type_scat_dispersion_imag
_atom_type_scat_source
C C 0.0033 0.0016 'International Tables Vol C Tables 4.2.6.8 and 6.1.1.4'
H H 0.0000 0.0000 'International Tables Vol C Tables 4.2.6.8 and 6.1.1.4'
O O 0.0106 0.0060 'International Tables Vol C Tables 4.2.6.8 and 6.1.1.4'
S S 0.1246 0.1234 'International Tables Vol C Tables 4.2.6.8 and 6.1.1.4'

loop_
_geom_angle_atom_site_label_1
_geom_angle_atom_site_label_2
_geom_angle_atom_site_label_3
_geom_angle
_geom_angle_site_symmetry_1
_geom_angle_site_symmetry_3
_geom_angle_publ_flag
O2 S1 C16 108.01(6) . . ?
O2 S1 C24 107.60(6) . . ?
O3 S1 O2 118.55(6) . . ?
O3 S1 C16 110.71(6) . . ?
O3 S1 C24 108.37(6) . . ?
C16 S1 C24 102.35(6) . . ?
C17 O1 C1 114.40(9) . . ?
O1 C1 H1A 109.9 . . ?
O1 C1 H1B 109.9 . . ?
O1 C1 C2 108.82(9) . . ?
H1A C1 H1B 108.3 . . ?
C2 C1 H1A 109.9 . . ?
C2 C1 H1B 109.9 . . ?
C3 C2 C1 117.37(11) . . ?
C3 C2 C7 119.50(11) . . ?
C7 C2 C1 123.11(11) . . ?
C2 C3 H3 119.3 . . ?
C4 C3 C2 121.44(13) . . ?
C4 C3 H3 119.3 . . ?
C3 C4 H4 120.3 . . ?
C5 C4 C3 119.41(12) . . ?
C5 C4 H4 120.3 . . ?
C4 C5 H5 120.0 . . ?
C4 C5 C6 119.91(12) . . ?
C6 C5 H5 120.0 . . ?
C5 C6 H6 119.2 . . ?
C5 C6 C7 121.61(13) . . ?
C7 C6 H6 119.2 . . ?
C2 C7 C8 123.54(11) . . ?
C6 C7 C2 118.12(12) . . ?
C6 C7 C8 118.31(11) . . ?
C7 C8 H8A 108.6 . . ?
C7 C8 H8B 108.6 . . ?
H8A C8 H8B 107.6 . . ?
C9 C8 C7 114.51(10) . . ?
C9 C8 H8A 108.6 . . ?
C9 C8 H8B 108.6 . . ?
C10 C9 C8 117.48(11) . . ?
C10 C9 C14 118.52(12) . . ?
C14 C9 C8 123.99(11) . . ?
C9 C10 H10 119.1 . . ?
C11 C10 C9 121.89(13) . . ?
C11 C10 H10 119.1 . . ?
C10 C11 H11 120.3 . . ?
C10 C11 C12 119.48(13) . . ?
C12 C11 H11 120.3 . . ?
C11 C12 H12 120.2 . . ?
C13 C12 C11 119.51(13) . . ?
C13 C12 H12 120.2 . . ?
C12 C13 H13 119.1 . . ?
C12 C13 C14 121.70(13) . . ?
C14 C13 H13 119.1 . . ?
C9 C14 C13 118.85(12) . . ?
C9 C14 C15 123.78(11) . . ?
C13 C14 C15 117.34(11) . . ?
C14 C15 H15A 109.0 . . ?
C14 C15 H15B 109.0 . . ?
H15A C15 H15B 107.8 . . ?
C16 C15 C14 112.78(10) . . ?
C16 C15 H15A 109.0 . . ?
C16 C15 H15B 109.0 . . ?
C15 C16 S1 115.82(9) . . ?
C17 C16 S1 122.67(10) . . ?
C17 C16 C15 121.49(11) . . ?
O1 C17 C18 116.38(10) . . ?
C16 C17 O1 115.26(11) . . ?
C16 C17 C18 128.34(11) . . ?
C19 C18 C17 120.71(12) . . ?
C19 C18 C23 119.30(12) . . ?
C23 C18 C17 119.94(12) . . ?
C18 C19 H19 120.1 . . ?
C20 C19 C18 119.78(14) . . ?
C20 C19 H19 120.1 . . ?
C19 C20 H20 119.9 . . ?
C21 C20 C19 120.22(15) . . ?
C21 C20 H20 119.9 . . ?
C20 C21 H21 120.0 . . ?
C22 C21 C20 119.95(14) . . ?
C22 C21 H21 120.0 . . ?
C21 C22 H22 119.8 . . ?
C21 C22 C23 120.46(14) . . ?
C23 C22 H22 119.8 . . ?
C18 C23 H23 119.9 . . ?
C22 C23 C18 120.21(14) . . ?
C22 C23 H23 119.9 . . ?
C25 C24 S1 119.79(10) . . ?
C29 C24 S1 119.70(10) . . ?
C29 C24 C25 120.50(12) . . ?
C24 C25 H25 120.4 . . ?
C26 C25 C24 119.28(12) . . ?
C26 C25 H25 120.4 . . ?
C25 C26 H26 119.3 . . ?
C25 C26 C27 121.39(12) . . ?
C27 C26 H26 119.3 . . ?
C26 C27 C30 120.57(12) . . ?
C28 C27 C26 118.14(12) . . ?
C28 C27 C30 121.29(13) . . ?
C27 C28 H28 119.3 . . ?
C27 C28 C29 121.40(13) . . ?
C29 C28 H28 119.3 . . ?
C24 C29 C28 119.30(12) . . ?
C24 C29 H29 120.4 . . ?
C28 C29 H29 120.4 . . ?
C27 C30 H30A 109.5 . . ?
C27 C30 H30B 109.5 . . ?
C27 C30 H30C 109.5 . . ?
H30A C30 H30B 109.5 . . ?
H30A C30 H30C 109.5 . . ?
H30B C30 H30C 109.5 . . ?

loop_
_geom_bond_atom_site_label_1
_geom_bond_atom_site_label_2
_geom_bond_distance
_geom_bond_site_symmetry_2
_geom_bond_publ_flag
S1 O2 1.4443(10) . ?
S1 O3 1.4352(10) . ?
S1 C16 1.7660(12) . ?
S1 C24 1.7681(13) . ?
O1 C1 1.4504(14) . ?
O1 C17 1.3781(14) . ?
C1 H1A 0.9700 . ?
C1 H1B 0.9700 . ?
C1 C2 1.5040(17) . ?
C2 C3 1.3908(18) . ?
C2 C7 1.4080(17) . ?
C3 H3 0.9300 . ?
C3 C4 1.3879(19) . ?
C4 H4 0.9300 . ?
C4 C5 1.375(2) . ?
C5 H5 0.9300 . ?
C5 C6 1.3911(19) . ?
C6 H6 0.9300 . ?
C6 C7 1.3954(17) . ?
C7 C8 1.5201(17) . ?
C8 H8A 0.9700 . ?
C8 H8B 0.9700 . ?
C8 C9 1.5151(17) . ?
C9 C10 1.3982(18) . ?
C9 C14 1.4027(17) . ?
C10 H10 0.9300 . ?
C10 C11 1.385(2) . ?
C11 H11 0.9300 . ?
C11 C12 1.387(2) . ?
C12 H12 0.9300 . ?
C12 C13 1.379(2) . ?
C13 H13 0.9300 . ?
C13 C14 1.4035(18) . ?
C14 C15 1.5193(17) . ?
C15 H15A 0.9700 . ?
C15 H15B 0.9700 . ?
C15 C16 1.5182(17) . ?
C16 C17 1.3414(17) . ?
C17 C18 1.4775(17) . ?
C18 C19 1.3903(18) . ?
C18 C23 1.3941(18) . ?
C19 H19 0.9300 . ?
C19 C20 1.388(2) . ?
C20 H20 0.9300 . ?
C20 C21 1.383(3) . ?
C21 H21 0.9300 . ?
C21 C22 1.374(3) . ?
C22 H22 0.9300 . ?
C22 C23 1.377(2) . ?
C23 H23 0.9300 . ?
C24 C25 1.3888(18) . ?
C24 C29 1.3865(18) . ?
C25 H25 0.9300 . ?
C25 C26 1.3838(19) . ?
C26 H26 0.9300 . ?
C26 C27 1.3950(19) . ?
C27 C28 1.3878(19) . ?
C27 C30 1.5064(19) . ?
C28 H28 0.9300 . ?
C28 C29 1.3881(19) . ?
C29 H29 0.9300 . ?
C30 H30A 0.9600 . ?
C30 H30B 0.9600 . ?
C30 H30C 0.9600 . ?

loop_
_geom_torsion_atom_site_label_1
_geom_torsion_atom_site_label_2
_geom_torsion_atom_site_label_3
_geom_torsion_atom_site_label_4
_geom_torsion
_geom_torsion_site_symmetry_1
_geom_torsion_site_symmetry_2
_geom_torsion_site_symmetry_3
_geom_torsion_site_symmetry_4
_geom_torsion_publ_flag
S1 C16 C17 O1 -167.64(8) . . . . ?
S1 C16 C17 C18 13.86(19) . . . . ?
S1 C24 C25 C26 178.72(10) . . . . ?
S1 C24 C29 C28 -178.73(10) . . . . ?
O1 C1 C2 C3 128.31(12) . . . . ?
O1 C1 C2 C7 -53.25(15) . . . . ?
O1 C17 C18 C19 51.78(16) . . . . ?
O1 C17 C18 C23 -125.49(12) . . . . ?
O2 S1 C16 C15 65.27(10) . . . . ?
O2 S1 C16 C17 -116.47(11) . . . . ?
O2 S1 C24 C25 170.01(10) . . . . ?
O2 S1 C24 C29 -11.15(12) . . . . ?
O3 S1 C16 C15 -163.42(9) . . . . ?
O3 S1 C16 C17 14.84(13) . . . . ?
O3 S1 C24 C25 40.69(12) . . . . ?
O3 S1 C24 C29 -140.47(11) . . . . ?
C1 O1 C17 C16 -119.04(12) . . . . ?
C1 O1 C17 C18 59.64(13) . . . . ?
C1 C2 C3 C4 178.42(12) . . . . ?
C1 C2 C7 C6 -177.98(11) . . . . ?
C1 C2 C7 C8 3.82(19) . . . . ?
C2 C3 C4 C5 0.2(2) . . . . ?
C2 C7 C8 C9 -56.27(16) . . . . ?
C3 C2 C7 C6 0.42(18) . . . . ?
C3 C2 C7 C8 -177.78(12) . . . . ?
C3 C4 C5 C6 -0.6(2) . . . . ?
C4 C5 C6 C7 1.0(2) . . . . ?
C5 C6 C7 C2 -0.86(19) . . . . ?
C5 C6 C7 C8 177.43(12) . . . . ?
C6 C7 C8 C9 125.54(12) . . . . ?
C7 C2 C3 C4 -0.1(2) . . . . ?
C7 C8 C9 C10 -60.28(15) . . . . ?
C7 C8 C9 C14 120.31(13) . . . . ?
C8 C9 C10 C11 -179.54(12) . . . . ?
C8 C9 C14 C13 -178.98(11) . . . . ?
C8 C9 C14 C15 2.89(18) . . . . ?
C9 C10 C11 C12 -1.3(2) . . . . ?
C9 C14 C15 C16 -109.74(13) . . . . ?
C10 C9 C14 C13 1.62(17) . . . . ?
C10 C9 C14 C15 -176.51(11) . . . . ?
C10 C11 C12 C13 1.2(2) . . . . ?
C11 C12 C13 C14 0.4(2) . . . . ?
C12 C13 C14 C9 -1.78(18) . . . . ?
C12 C13 C14 C15 176.47(11) . . . . ?
C13 C14 C15 C16 72.10(14) . . . . ?
C14 C9 C10 C11 -0.10(19) . . . . ?
C14 C15 C16 S1 -117.95(10) . . . . ?
C14 C15 C16 C17 63.76(16) . . . . ?
C15 C16 C17 O1 10.53(17) . . . . ?
C15 C16 C17 C18 -167.97(12) . . . . ?
C16 S1 C24 C25 -76.32(11) . . . . ?
C16 S1 C24 C29 102.52(11) . . . . ?
C16 C17 C18 C19 -129.74(14) . . . . ?
C16 C17 C18 C23 52.99(18) . . . . ?
C17 O1 C1 C2 173.47(10) . . . . ?
C17 C18 C19 C20 179.50(13) . . . . ?
C17 C18 C23 C22 179.18(12) . . . . ?
C18 C19 C20 C21 1.9(2) . . . . ?
C19 C18 C23 C22 1.88(19) . . . . ?
C19 C20 C21 C22 0.7(2) . . . . ?
C20 C21 C22 C23 -2.1(2) . . . . ?
C21 C22 C23 C18 0.8(2) . . . . ?
C23 C18 C19 C20 -3.2(2) . . . . ?
C24 S1 C16 C15 -48.10(10) . . . . ?
C24 S1 C16 C17 130.16(11) . . . . ?
C24 C25 C26 C27 0.0(2) . . . . ?
C25 C24 C29 C28 0.1(2) . . . . ?
C25 C26 C27 C28 0.2(2) . . . . ?
C25 C26 C27 C30 -179.21(13) . . . . ?
C26 C27 C28 C29 -0.2(2) . . . . ?
C27 C28 C29 C24 0.0(2) . . . . ?
C29 C24 C25 C26 -0.11(19) . . . . ?
C30 C27 C28 C29 179.20(13) . . . . ?
